data_4074266
loop_
_publ_author_name
'C\^ampian, Marius V.'
'Harris, Jeremy L.'
'Jasim, Naser'
'Perutz, Robin N.'
'Marder, Todd B.'
'Whitwood, Adrian C.'

_publ_section_title
;
 Comparisons of Photoinduced Oxidative Addition of B&#x2212;H, B&#x2212;B,
 and Si&#x2212;H Bonds at Rhodium(\h5-cyclopentadienyl)phosphine Centers
;
_journal_issue 21
_journal_name_full Organometallics
_journal_page_first 5093
_journal_paper_doi 10.1021/om060500m
_journal_volume 25
_journal_year 2006
_chemical_formula_moiety 'C25 H24 P Rh'
_chemical_formula_sum 'C25 H24 P Rh'
_chemical_formula_weight 458.32
_chemical_name_systematic
; 
 ? 
;
_space_group_IT_number 14
_symmetry_cell_setting monoclinic
_symmetry_space_group_name_Hall '-P 2yn'
_symmetry_space_group_name_H-M 'P 1 21/n 1'
_atom_sites_solution_hydrogens geom
_atom_sites_solution_primary direct
_atom_sites_solution_secondary difmap
_audit_creation_method SHELXL-97
_cell_angle_alpha 90.00
_cell_angle_beta 95.435(2)
_cell_angle_gamma 90.00
_cell_formula_units_Z 8
_cell_length_a 19.6790(18)
_cell_length_b 9.6720(9)
_cell_length_c 21.451(2)
_cell_measurement_reflns_used 3418
_cell_measurement_temperature 115(2)
_cell_measurement_theta_max 24.96
_cell_measurement_theta_min 2.31
_cell_volume 4064.5(7)
_computing_cell_refinement 'Bruker SMART'
_computing_data_collection 'Bruker SMART'
_computing_data_reduction 'Bruker SAINT'
_computing_molecular_graphics 'Bruker SHELXTL'
_computing_publication_material 'Bruker SHELXTL'
_computing_structure_refinement 'SHELXL-97 (Sheldrick, 1997)'
_computing_structure_solution 'SHELXS-97 (Sheldrick, 1990)'
_diffrn_ambient_temperature 115(2)
_diffrn_measured_fraction_theta_full 0.999
_diffrn_measured_fraction_theta_max 0.999
_diffrn_measurement_device_type 'CCD area detector'
_diffrn_measurement_method 'phi and omega scans'
_diffrn_radiation_monochromator graphite
_diffrn_radiation_source 'fine-focus sealed tube'
_diffrn_radiation_type MoK\a
_diffrn_radiation_wavelength 0.71073
_diffrn_reflns_av_R_equivalents 0.0632
_diffrn_reflns_av_sigmaI/netI 0.0779
_diffrn_reflns_limit_h_max 23
_diffrn_reflns_limit_h_min -17
_diffrn_reflns_limit_k_max 11
_diffrn_reflns_limit_k_min -11
_diffrn_reflns_limit_l_max 24
_diffrn_reflns_limit_l_min -25
_diffrn_reflns_number 22114
_diffrn_reflns_theta_full 25.04
_diffrn_reflns_theta_max 25.04
_diffrn_reflns_theta_min 1.34
_exptl_absorpt_coefficient_mu 0.926
_exptl_absorpt_correction_T_max 0.940
_exptl_absorpt_correction_T_min 0.824
_exptl_absorpt_correction_type multi-scan
_exptl_absorpt_process_details 'SADABS v2.03; (Sheldrick)'
_exptl_crystal_colour yellow
_exptl_crystal_density_diffrn 1.498
_exptl_crystal_density_meas 0
_exptl_crystal_density_method 'not measured'
_exptl_crystal_description block
_exptl_crystal_F_000 1872
_exptl_crystal_size_max 0.09
_exptl_crystal_size_mid 0.07
_exptl_crystal_size_min 0.07
_refine_diff_density_max 0.807
_refine_diff_density_min -0.757
_refine_diff_density_rms 0.091
_refine_ls_extinction_method none
_refine_ls_goodness_of_fit_ref 0.930
_refine_ls_hydrogen_treatment mixed
_refine_ls_matrix_type full
_refine_ls_number_parameters 487
_refine_ls_number_reflns 7168
_refine_ls_number_restraints 0
_refine_ls_restrained_S_all 0.930
_refine_ls_R_factor_all 0.0786
_refine_ls_R_factor_gt 0.0349
_refine_ls_shift/su_max 0.001
_refine_ls_shift/su_mean 0.000
_refine_ls_structure_factor_coef Fsqd
_refine_ls_weighting_details 'calc w=1/[\s^2^(Fo^2^)+(0.0223P)^2^+0.0000P] where P=(Fo^2^+2Fc^2^)/3'
_refine_ls_weighting_scheme calc
_refine_ls_wR_factor_gt 0.0695
_refine_ls_wR_factor_ref 0.0822
_reflns_number_gt 4455
_reflns_number_total 7168
_reflns_threshold_expression >2sigma(I)
_cod_data_source_file om060500msi20060606_115018.cif
_cod_data_source_block rnp0401m
_cod_depositor_comments
;
The following automatic conversions were performed:

'_symmetry_cell_setting' value 'Monoclinic' changed to 'monoclinic'
according to /home/saulius/struct/CIF-dictionaries/cif_core.dic
dictionary named 'cif_core.dic' version 2.4.1 from 2010-06-29.

Automatic conversion script
Id: cif_fix_values 1715 2011-07-08 13:25:40Z adriana 
;
_cod_original_cell_volume 4064.6(7)
_cod_original_sg_symbol_H-M P2(1)/n
_cod_database_code 4074266

loop_
_symmetry_equiv_pos_as_xyz
'x, y, z'
'-x+1/2, y+1/2, -z+1/2'
'-x, -y, -z'
'x-1/2, -y-1/2, z-1/2'

loop_
_atom_site_label
_atom_site_type_symbol
_atom_site_fract_x
_atom_site_fract_y
_atom_site_fract_z
_atom_site_U_iso_or_equiv
_atom_site_adp_type
_atom_site_occupancy
_atom_site_symmetry_multiplicity
_atom_site_calc_flag
_atom_site_refinement_flags
C23 C 0.4246(3) 0.1039(5) 0.0749(3) 0.0390(14) Uani 1 1 d .
H23 H 0.4303 0.0087 0.0658 0.047 Uiso 1 1 calc R
C32 C 0.7429(2) 0.2689(5) 0.4027(2) 0.0305(12) Uani 1 1 d .
H32A H 0.7854 0.3050 0.4253 0.037 Uiso 1 1 calc R
H32B H 0.7509 0.2010 0.3696 0.037 Uiso 1 1 calc R
C7 C 0.2578(2) 0.7441(5) 0.0948(2) 0.0295(12) Uani 1 1 d .
H7A H 0.2159 0.7792 0.0708 0.035 Uiso 1 1 calc R
H7B H 0.2488 0.6772 0.1279 0.035 Uiso 1 1 calc R
Rh1 Rh 0.341296(19) 0.70054(3) 0.043144(18) 0.01773(10) Uani 1 1 d .
Rh2 Rh 0.661692(19) 0.22565(3) 0.457451(17) 0.01734(10) Uani 1 1 d .
P1 P 0.39471(6) 0.56792(10) 0.11764(5) 0.0164(3) Uani 1 1 d .
P2 P 0.60560(6) 0.09178(10) 0.38549(5) 0.0157(3) Uani 1 1 d .
C40 C 0.5042(3) 0.2887(5) 0.3636(2) 0.0325(13) Uani 1 1 d .
H40 H 0.5396 0.3514 0.3773 0.039 Uiso 1 1 calc R
C21 C 0.4138(3) 0.2857(4) 0.1503(2) 0.0319(13) Uani 1 1 d .
H21 H 0.4128 0.3141 0.1926 0.038 Uiso 1 1 calc R
C46 C 0.5947(2) -0.1366(4) 0.4639(2) 0.0225(11) Uani 1 1 d .
H46 H 0.6032 -0.0715 0.4969 0.027 Uiso 1 1 calc R
C50 C 0.5819(3) -0.1899(4) 0.3546(2) 0.0321(13) Uani 1 1 d .
H50 H 0.5812 -0.1624 0.3120 0.039 Uiso 1 1 calc R
C25 C 0.4070(2) 0.3375(4) 0.0405(2) 0.0232(11) Uani 1 1 d .
H25 H 0.4011 0.4028 0.0073 0.028 Uiso 1 1 calc R
C45 C 0.5938(2) -0.0926(4) 0.4022(2) 0.0185(10) Uani 1 1 d .
C27 C 0.6788(2) 0.3693(4) 0.5397(2) 0.0252(11) Uani 1 1 d .
H27 H 0.6955 0.4668 0.5382 0.030 Uiso 1 1 calc R
C24 C 0.4172(2) 0.1999(5) 0.0267(3) 0.0325(13) Uani 1 1 d .
H24 H 0.4191 0.1712 -0.0155 0.039 Uiso 1 1 calc R
C19 C 0.5023(3) 0.7539(5) 0.1346(3) 0.0456(16) Uani 1 1 d .
H19 H 0.4711 0.8162 0.1128 0.055 Uiso 1 1 calc R
C4 C 0.3268(2) 0.6070(5) -0.0555(2) 0.0272(12) Uani 1 1 d .
H4 H 0.3129 0.5100 -0.0666 0.033 Uiso 1 1 calc R
C20 C 0.4052(2) 0.3821(4) 0.1020(2) 0.0197(10) Uani 1 1 d .
C47 C 0.5833(2) -0.2745(4) 0.4783(2) 0.0265(12) Uani 1 1 d .
H47 H 0.5834 -0.3027 0.5207 0.032 Uiso 1 1 calc R
C2 C 0.3254(3) 0.8420(5) -0.0392(2) 0.0313(12) Uani 1 1 d .
H2 H 0.3081 0.9392 -0.0380 0.038 Uiso 1 1 calc R
C8 C 0.3560(2) 0.5660(4) 0.19227(19) 0.0170(10) Uani 1 1 d .
C39 C 0.5179(2) 0.1483(4) 0.36303(19) 0.0189(10) Uani 1 1 d .
C33 C 0.6406(2) 0.0836(4) 0.30924(19) 0.0164(10) Uani 1 1 d .
C6 C 0.3101(2) 0.8402(4) 0.1096(2) 0.0263(11) Uani 1 1 d .
H6A H 0.3341 0.8343 0.1522 0.032 Uiso 1 1 calc R
H6B H 0.3012 0.9363 0.0951 0.032 Uiso 1 1 calc R
C34 C 0.6967(2) -0.0004(4) 0.3027(2) 0.0232(11) Uani 1 1 d .
H34 H 0.7145 -0.0565 0.3367 0.028 Uiso 1 1 calc R
C14 C 0.4830(2) 0.6189(4) 0.1434(2) 0.0216(11) Uani 1 1 d .
C38 C 0.6165(2) 0.1673(4) 0.2592(2) 0.0232(11) Uani 1 1 d .
H38 H 0.5780 0.2251 0.2628 0.028 Uiso 1 1 calc R
C26 C 0.6104(3) 0.3285(5) 0.5365(2) 0.0268(12) Uani 1 1 d .
H26 H 0.5698 0.3912 0.5315 0.032 Uiso 1 1 calc R
C1 C 0.3944(3) 0.8032(5) -0.0349(2) 0.0275(12) Uani 1 1 d .
H1 H 0.4347 0.8665 -0.0295 0.033 Uiso 1 1 calc R
C31 C 0.6899(2) 0.3649(4) 0.3886(2) 0.0266(11) Uani 1 1 d .
H31A H 0.6645 0.3575 0.3466 0.032 Uiso 1 1 calc R
H31B H 0.6991 0.4614 0.4022 0.032 Uiso 1 1 calc R
C29 C 0.6779(2) 0.1340(5) 0.5555(2) 0.0269(12) Uani 1 1 d .
H29 H 0.6926 0.0373 0.5664 0.032 Uiso 1 1 calc R
C13 C 0.2992(2) 0.4837(4) 0.1985(2) 0.0201(11) Uani 1 1 d .
H13 H 0.2837 0.4220 0.1657 0.024 Uiso 1 1 calc R
C12 C 0.2651(2) 0.4905(4) 0.2515(2) 0.0255(11) Uani 1 1 d .
H12 H 0.2270 0.4320 0.2556 0.031 Uiso 1 1 calc R
C17 C 0.6132(3) 0.7115(6) 0.1876(3) 0.0427(15) Uani 1 1 d .
H17 H 0.6575 0.7430 0.2024 0.051 Uiso 1 1 calc R
C36 C 0.7033(2) 0.0820(5) 0.1977(2) 0.0297(12) Uani 1 1 d .
H36 H 0.7248 0.0818 0.1598 0.036 Uiso 1 1 calc R
C41 C 0.4396(3) 0.3397(6) 0.3444(2) 0.0444(15) Uani 1 1 d .
H41 H 0.4316 0.4366 0.3438 0.053 Uiso 1 1 calc R
C37 C 0.6481(3) 0.1671(5) 0.2042(2) 0.0291(11) Uani 1 1 d .
H37 H 0.6317 0.2261 0.1707 0.035 Uiso 1 1 calc R
C9 C 0.3779(2) 0.6560(4) 0.2408(2) 0.0220(11) Uani 1 1 d .
H9 H 0.4171 0.7122 0.2376 0.026 Uiso 1 1 calc R
C3 C 0.2838(3) 0.7214(5) -0.0531(2) 0.0292(12) Uani 1 1 d .
H3 H 0.2330 0.7206 -0.0625 0.035 Uiso 1 1 calc R
C28 C 0.7208(3) 0.2496(5) 0.5526(2) 0.0295(12) Uani 1 1 d .
H28 H 0.7716 0.2494 0.5611 0.035 Uiso 1 1 calc R
C10 C 0.3425(3) 0.6636(5) 0.2940(2) 0.0279(11) Uani 1 1 d .
H10 H 0.3574 0.7254 0.3269 0.034 Uiso 1 1 calc R
C30 C 0.6089(3) 0.1821(5) 0.54321(19) 0.0253(11) Uani 1 1 d .
H30 H 0.5669 0.1244 0.5448 0.030 Uiso 1 1 calc R
C48 C 0.5718(3) -0.3689(5) 0.4314(2) 0.0360(13) Uani 1 1 d .
H48 H 0.5643 -0.4632 0.4410 0.043 Uiso 1 1 calc R
C11 C 0.2861(2) 0.5822(4) 0.2990(2) 0.0287(12) Uani 1 1 d .
H11 H 0.2616 0.5887 0.3350 0.034 Uiso 1 1 calc R
C44 C 0.4643(3) 0.0599(5) 0.3452(2) 0.0385(14) Uani 1 1 d .
H44 H 0.4716 -0.0372 0.3451 0.046 Uiso 1 1 calc R
C49 C 0.5713(3) -0.3271(5) 0.3696(3) 0.0448(15) Uani 1 1 d .
H49 H 0.5635 -0.3934 0.3370 0.054 Uiso 1 1 calc R
C22 C 0.4238(3) 0.1469(5) 0.1361(3) 0.0431(14) Uani 1 1 d .
H22 H 0.4302 0.0812 0.1690 0.052 Uiso 1 1 calc R
C35 C 0.7272(2) -0.0033(5) 0.2470(2) 0.0256(11) Uani 1 1 d .
H35 H 0.7644 -0.0637 0.2427 0.031 Uiso 1 1 calc R
C16 C 0.5947(3) 0.5773(6) 0.1964(3) 0.061(2) Uani 1 1 d .
H16 H 0.6260 0.5149 0.2178 0.073 Uiso 1 1 calc R
C5 C 0.3960(2) 0.6579(5) -0.04144(19) 0.0269(12) Uani 1 1 d .
H5 H 0.4383 0.6008 -0.0419 0.032 Uiso 1 1 calc R
C43 C 0.3998(3) 0.1129(7) 0.3274(3) 0.0549(18) Uani 1 1 d .
H43 H 0.3633 0.0512 0.3156 0.066 Uiso 1 1 calc R
C42 C 0.3880(3) 0.2510(7) 0.3265(3) 0.0494(17) Uani 1 1 d .
H42 H 0.3437 0.2855 0.3135 0.059 Uiso 1 1 calc R
C18 C 0.5669(3) 0.8001(6) 0.1571(3) 0.0587(19) Uani 1 1 d .
H18 H 0.5790 0.8940 0.1514 0.070 Uiso 1 1 calc R
C15 C 0.5304(3) 0.5327(5) 0.1740(3) 0.0495(17) Uani 1 1 d .
H15 H 0.5186 0.4387 0.1799 0.059 Uiso 1 1 calc R

loop_
_atom_site_aniso_label
_atom_site_aniso_U_11
_atom_site_aniso_U_22
_atom_site_aniso_U_33
_atom_site_aniso_U_23
_atom_site_aniso_U_13
_atom_site_aniso_U_12
C23 0.044(4) 0.023(3) 0.050(4) -0.012(2) 0.007(3) 0.008(2)
C32 0.022(3) 0.044(3) 0.028(3) -0.008(2) 0.013(2) -0.016(2)
C7 0.024(3) 0.045(3) 0.021(3) 0.009(2) 0.012(2) 0.015(2)
Rh1 0.0193(2) 0.02121(18) 0.0127(2) 0.00088(14) 0.00196(15) 0.00053(15)
Rh2 0.0195(2) 0.01938(18) 0.0133(2) -0.00045(14) 0.00248(15) -0.00167(15)
P1 0.0185(7) 0.0174(6) 0.0131(6) -0.0015(4) 0.0012(5) 0.0000(4)
P2 0.0183(7) 0.0159(5) 0.0133(6) 0.0015(4) 0.0028(5) -0.0006(4)
C40 0.031(3) 0.035(3) 0.032(3) -0.004(2) 0.003(2) 0.007(2)
C21 0.041(4) 0.026(3) 0.028(3) -0.003(2) 0.004(2) 0.008(2)
C46 0.028(3) 0.023(2) 0.017(3) 0.0013(18) 0.003(2) 0.0014(19)
C50 0.049(4) 0.027(3) 0.021(3) -0.001(2) 0.007(2) -0.011(2)
C25 0.021(3) 0.024(2) 0.024(3) -0.002(2) 0.000(2) 0.0000(19)
C45 0.016(3) 0.017(2) 0.023(3) 0.0033(18) 0.002(2) 0.0001(17)
C27 0.038(3) 0.024(2) 0.013(3) -0.0052(18) 0.000(2) -0.008(2)
C24 0.032(3) 0.031(3) 0.034(3) -0.014(2) -0.001(2) 0.003(2)
C19 0.042(4) 0.047(3) 0.046(4) 0.020(3) -0.012(3) -0.021(3)
C4 0.039(3) 0.030(3) 0.012(3) -0.0017(19) 0.003(2) -0.002(2)
C20 0.015(3) 0.021(2) 0.023(3) -0.0032(19) 0.003(2) 0.0003(18)
C47 0.030(3) 0.024(2) 0.025(3) 0.015(2) 0.005(2) -0.002(2)
C2 0.048(4) 0.032(3) 0.013(3) 0.006(2) -0.001(2) 0.007(2)
C8 0.021(3) 0.018(2) 0.012(3) 0.0003(17) 0.0010(19) 0.0073(18)
C39 0.017(3) 0.029(2) 0.011(2) 0.0052(18) 0.0039(18) 0.0009(19)
C33 0.017(3) 0.021(2) 0.012(3) -0.0041(17) 0.0007(19) -0.0023(18)
C6 0.037(3) 0.025(2) 0.018(3) 0.0026(19) 0.008(2) 0.016(2)
C34 0.025(3) 0.027(3) 0.018(3) -0.0001(19) 0.000(2) -0.001(2)
C14 0.019(3) 0.030(3) 0.015(3) -0.0053(19) 0.002(2) 0.0003(19)
C38 0.027(3) 0.026(2) 0.017(3) -0.0001(19) 0.003(2) 0.001(2)
C26 0.037(3) 0.029(3) 0.015(3) -0.006(2) 0.008(2) 0.003(2)
C1 0.026(3) 0.039(3) 0.018(3) 0.003(2) 0.003(2) -0.008(2)
C31 0.035(3) 0.028(3) 0.018(3) 0.0011(19) 0.011(2) -0.014(2)
C29 0.040(3) 0.028(3) 0.013(3) 0.0019(19) 0.000(2) 0.007(2)
C13 0.022(3) 0.025(2) 0.013(3) -0.0002(18) -0.002(2) 0.0050(19)
C12 0.029(3) 0.028(3) 0.020(3) 0.0061(19) 0.004(2) -0.001(2)
C17 0.019(3) 0.076(4) 0.033(3) -0.019(3) 0.001(2) -0.008(3)
C36 0.033(3) 0.035(3) 0.023(3) -0.003(2) 0.012(2) -0.003(2)
C41 0.046(4) 0.053(4) 0.036(3) 0.011(3) 0.013(3) 0.030(3)
C37 0.041(3) 0.031(3) 0.016(3) 0.005(2) 0.005(2) 0.007(2)
C9 0.029(3) 0.020(2) 0.016(3) 0.0002(19) 0.003(2) -0.0012(19)
C3 0.024(3) 0.051(3) 0.011(3) 0.004(2) -0.007(2) 0.002(2)
C28 0.031(3) 0.040(3) 0.016(3) -0.003(2) -0.003(2) -0.002(2)
C10 0.042(3) 0.028(3) 0.013(3) -0.001(2) 0.000(2) 0.004(2)
C30 0.031(3) 0.032(3) 0.013(3) 0.0010(19) 0.005(2) -0.005(2)
C48 0.052(4) 0.019(2) 0.038(3) 0.007(2) 0.011(3) -0.002(2)
C11 0.040(3) 0.034(3) 0.014(3) 0.003(2) 0.010(2) 0.003(2)
C44 0.027(3) 0.040(3) 0.047(4) 0.017(2) -0.005(3) -0.004(2)
C49 0.077(5) 0.024(3) 0.035(3) -0.010(2) 0.014(3) -0.013(3)
C22 0.060(4) 0.028(3) 0.042(4) 0.007(2) 0.009(3) 0.008(3)
C35 0.022(3) 0.033(3) 0.022(3) -0.008(2) 0.004(2) 0.001(2)
C16 0.029(4) 0.055(4) 0.094(6) -0.032(4) -0.023(3) 0.016(3)
C5 0.034(3) 0.033(3) 0.015(3) 0.002(2) 0.006(2) 0.005(2)
C43 0.019(3) 0.078(4) 0.066(5) 0.036(3) -0.008(3) -0.017(3)
C42 0.025(4) 0.081(4) 0.044(4) 0.040(3) 0.011(3) 0.019(3)
C18 0.060(5) 0.067(4) 0.046(4) 0.012(3) -0.007(3) -0.043(3)
C15 0.033(4) 0.033(3) 0.077(5) -0.012(3) -0.023(3) 0.002(2)

loop_
_atom_type_symbol
_atom_type_description
_atom_type_scat_dispersion_real
_atom_type_scat_dispersion_imag
_atom_type_scat_source
C C 0.0033 0.0016 'International Tables Vol C Tables 4.2.6.8 and 6.1.1.4'
H H 0.0000 0.0000 'International Tables Vol C Tables 4.2.6.8 and 6.1.1.4'
P P 0.1023 0.0942 'International Tables Vol C Tables 4.2.6.8 and 6.1.1.4'
Rh Rh -1.1178 0.9187 'International Tables Vol C Tables 4.2.6.8 and 6.1.1.4'

loop_
_geom_angle_atom_site_label_1
_geom_angle_atom_site_label_2
_geom_angle_atom_site_label_3
_geom_angle
C22 C23 C24 119.9(5)
C22 C23 H23 120.1
C24 C23 H23 120.1
C31 C32 Rh2 70.5(3)
C31 C32 H32A 116.6
Rh2 C32 H32A 116.6
C31 C32 H32B 116.6
Rh2 C32 H32B 116.6
H32A C32 H32B 113.6
C6 C7 Rh1 70.1(3)
C6 C7 H7A 116.6
Rh1 C7 H7A 116.6
C6 C7 H7B 116.6
Rh1 C7 H7B 116.6
H7A C7 H7B 113.6
C6 Rh1 C7 38.94(17)
C6 Rh1 P1 91.82(12)
C7 Rh1 P1 94.38(13)
C6 Rh1 C2 96.59(17)
C7 Rh1 C2 103.59(19)
P1 Rh1 C2 159.96(14)
C6 Rh1 C5 149.92(17)
C7 Rh1 C5 157.28(18)
P1 Rh1 C5 104.18(12)
C2 Rh1 C5 60.85(18)
C6 Rh1 C3 114.14(17)
C7 Rh1 C3 96.53(18)
P1 Rh1 C3 149.67(12)
C2 Rh1 C3 37.32(16)
C5 Rh1 C3 60.92(17)
C6 Rh1 C1 113.68(17)
C7 Rh1 C1 137.03(17)
P1 Rh1 C1 123.87(12)
C2 Rh1 C1 36.21(17)
C5 Rh1 C1 36.45(15)
C3 Rh1 C1 61.15(17)
C6 Rh1 C4 149.56(17)
C7 Rh1 C4 121.85(18)
P1 Rh1 C4 116.25(11)
C2 Rh1 C4 61.08(16)
C5 Rh1 C4 37.39(16)
C3 Rh1 C4 35.66(16)
C1 Rh1 C4 61.39(16)
C31 Rh2 C32 38.95(17)
C31 Rh2 P2 91.81(12)
C32 Rh2 P2 94.66(13)
C31 Rh2 C30 150.32(17)
C32 Rh2 C30 158.30(18)
P2 Rh2 C30 102.85(12)
C31 Rh2 C27 97.22(17)
C32 Rh2 C27 104.45(18)
P2 Rh2 C27 158.77(13)
C30 Rh2 C27 61.11(17)
C31 Rh2 C28 114.77(18)
C32 Rh2 C28 97.45(19)
P2 Rh2 C28 149.72(12)
C30 Rh2 C28 61.10(17)
C27 Rh2 C28 37.09(16)
C31 Rh2 C29 150.64(17)
C32 Rh2 C29 122.91(18)
P2 Rh2 C29 115.53(12)
C30 Rh2 C29 37.09(16)
C27 Rh2 C29 61.16(16)
C28 Rh2 C29 36.08(16)
C31 Rh2 C26 113.94(17)
C32 Rh2 C26 137.56(18)
P2 Rh2 C26 122.91(13)
C30 Rh2 C26 36.72(15)
C27 Rh2 C26 35.97(16)
C28 Rh2 C26 60.76(17)
C29 Rh2 C26 61.11(17)
C8 P1 C14 101.4(2)
C8 P1 C20 102.24(19)
C14 P1 C20 101.35(19)
C8 P1 Rh1 115.04(13)
C14 P1 Rh1 115.35(15)
C20 P1 Rh1 118.90(14)
C39 P2 C33 101.69(19)
C39 P2 C45 101.98(19)
C33 P2 C45 101.37(19)
C39 P2 Rh2 113.71(15)
C33 P2 Rh2 116.07(13)
C45 P2 Rh2 119.50(14)
C39 C40 C41 121.3(5)
C39 C40 H40 119.4
C41 C40 H40 119.4
C20 C21 C22 119.5(5)
C20 C21 H21 120.3
C22 C21 H21 120.3
C45 C46 C47 121.1(4)
C45 C46 H46 119.5
C47 C46 H46 119.5
C49 C50 C45 119.7(5)
C49 C50 H50 120.1
C45 C50 H50 120.1
C24 C25 C20 121.2(4)
C24 C25 H25 119.4
C20 C25 H25 119.4
C46 C45 C50 118.6(4)
C46 C45 P2 119.5(3)
C50 C45 P2 121.9(3)
C26 C27 C28 108.5(4)
C26 C27 Rh2 73.4(2)
C28 C27 Rh2 72.1(2)
C26 C27 H27 125.6
C28 C27 H27 125.6
Rh2 C27 H27 125.6
C25 C24 C23 119.5(5)
C25 C24 H24 120.3
C23 C24 H24 120.3
C14 C19 C18 120.8(5)
C14 C19 H19 119.6
C18 C19 H19 119.6
C3 C4 C5 106.5(4)
C3 C4 Rh1 71.2(3)
C5 C4 Rh1 69.1(2)
C3 C4 H4 126.7
C5 C4 H4 126.7
Rh1 C4 H4 126.7
C21 C20 C25 119.0(4)
C21 C20 P1 121.7(3)
C25 C20 P1 119.2(3)
C48 C47 C46 119.9(4)
C48 C47 H47 120.0
C46 C47 H47 120.0
C1 C2 C3 108.9(4)
C1 C2 Rh1 73.8(3)
C3 C2 Rh1 72.7(2)
C1 C2 H2 125.3
C3 C2 H2 125.3
Rh1 C2 H2 125.3
C13 C8 C9 118.8(4)
C13 C8 P1 119.5(3)
C9 C8 P1 121.3(3)
C44 C39 C40 117.7(4)
C44 C39 P2 124.3(4)
C40 C39 P2 118.0(3)
C34 C33 C38 118.6(4)
C34 C33 P2 119.0(3)
C38 C33 P2 122.2(3)
C7 C6 Rh1 71.0(3)
C7 C6 H6A 116.5
Rh1 C6 H6A 116.5
C7 C6 H6B 116.5
Rh1 C6 H6B 116.5
H6A C6 H6B 113.5
C35 C34 C33 120.8(4)
C35 C34 H34 119.6
C33 C34 H34 119.6
C15 C14 C19 117.2(4)
C15 C14 P1 124.2(4)
C19 C14 P1 118.5(3)
C37 C38 C33 120.6(4)
C37 C38 H38 119.7
C33 C38 H38 119.7
C27 C26 C30 107.7(4)
C27 C26 Rh2 70.6(3)
C30 C26 Rh2 69.9(2)
C27 C26 H26 126.1
C30 C26 H26 126.1
Rh2 C26 H26 126.1
C2 C1 C5 106.8(4)
C2 C1 Rh1 70.0(3)
C5 C1 Rh1 69.9(2)
C2 C1 H1 126.6
C5 C1 H1 126.6
Rh1 C1 H1 126.6
C32 C31 Rh2 70.5(3)
C32 C31 H31A 116.6
Rh2 C31 H31A 116.6
C32 C31 H31B 116.6
Rh2 C31 H31B 116.6
H31A C31 H31B 113.6
C28 C29 C30 107.2(4)
C28 C29 Rh2 71.4(3)
C30 C29 Rh2 69.9(2)
C28 C29 H29 126.4
C30 C29 H29 126.4
Rh2 C29 H29 126.4
C12 C13 C8 120.7(4)
C12 C13 H13 119.6
C8 C13 H13 119.6
C13 C12 C11 120.3(4)
C13 C12 H12 119.9
C11 C12 H12 119.9
C16 C17 C18 119.1(5)
C16 C17 H17 120.5
C18 C17 H17 120.5
C37 C36 C35 119.3(5)
C37 C36 H36 120.3
C35 C36 H36 120.3
C42 C41 C40 119.9(5)
C42 C41 H41 120.1
C40 C41 H41 120.1
C36 C37 C38 120.5(4)
C36 C37 H37 119.7
C38 C37 H37 119.7
C8 C9 C10 120.0(4)
C8 C9 H9 120.0
C10 C9 H9 120.0
C4 C3 C2 108.3(5)
C4 C3 Rh1 73.2(3)
C2 C3 Rh1 70.0(2)
C4 C3 H3 125.8
C2 C3 H3 125.8
Rh1 C3 H3 125.8
C29 C28 C27 108.2(5)
C29 C28 Rh2 72.5(3)
C27 C28 Rh2 70.9(2)
C29 C28 H28 125.8
C27 C28 H28 125.8
Rh2 C28 H28 125.8
C11 C10 C9 120.3(4)
C11 C10 H10 119.9
C9 C10 H10 119.9
C26 C30 C29 108.3(4)
C26 C30 Rh2 73.4(3)
C29 C30 Rh2 73.0(3)
C26 C30 H30 125.6
C29 C30 H30 125.6
Rh2 C30 H30 125.6
C47 C48 C49 119.8(4)
C47 C48 H48 120.1
C49 C48 H48 120.1
C10 C11 C12 119.8(5)
C10 C11 H11 120.1
C12 C11 H11 120.1
C39 C44 C43 120.1(5)
C39 C44 H44 120.0
C43 C44 H44 120.0
C50 C49 C48 120.9(5)
C50 C49 H49 119.5
C48 C49 H49 119.5
C23 C22 C21 120.9(5)
C23 C22 H22 119.6
C21 C22 H22 119.6
C34 C35 C36 120.2(4)
C34 C35 H35 119.9
C36 C35 H35 119.9
C17 C16 C15 119.8(5)
C17 C16 H16 120.1
C15 C16 H16 120.1
C1 C5 C4 109.2(4)
C1 C5 Rh1 73.7(3)
C4 C5 Rh1 73.5(3)
C1 C5 H5 125.2
C4 C5 H5 125.2
Rh1 C5 H5 125.2
C42 C43 C44 121.3(5)
C42 C43 H43 119.4
C44 C43 H43 119.4
C43 C42 C41 119.7(5)
C43 C42 H42 120.1
C41 C42 H42 120.1
C17 C18 C19 120.6(5)
C17 C18 H18 119.7
C19 C18 H18 119.7
C14 C15 C16 122.5(5)
C14 C15 H15 118.8
C16 C15 H15 118.8

loop_
_geom_bond_atom_site_label_1
_geom_bond_atom_site_label_2
_geom_bond_distance
C23 C22 1.378(7)
C23 C24 1.387(7)
C23 H23 0.9500
C32 C31 1.408(6)
C32 Rh2 2.112(5)
C32 H32A 0.9900
C32 H32B 0.9900
C7 C6 1.402(6)
C7 Rh1 2.109(5)
C7 H7A 0.9900
C7 H7B 0.9900
Rh1 C6 2.097(4)
Rh1 P1 2.2330(11)
Rh1 C2 2.233(4)
Rh1 C5 2.234(5)
Rh1 C3 2.268(4)
Rh1 C1 2.282(5)
Rh1 C4 2.294(4)
Rh2 C31 2.112(4)
Rh2 P2 2.2260(11)
Rh2 C30 2.237(5)
Rh2 C27 2.247(4)
Rh2 C28 2.263(4)
Rh2 C29 2.276(4)
Rh2 C26 2.282(5)
P1 C8 1.837(4)
P1 C14 1.840(4)
P1 C20 1.843(4)
P2 C39 1.831(4)
P2 C33 1.836(4)
P2 C45 1.838(4)
C40 C39 1.385(6)
C40 C41 1.389(7)
C40 H40 0.9500
C21 C20 1.392(6)
C21 C22 1.394(6)
C21 H21 0.9500
C46 C45 1.389(6)
C46 C47 1.392(6)
C46 H46 0.9500
C50 C49 1.385(6)
C50 C45 1.393(6)
C50 H50 0.9500
C25 C24 1.382(6)
C25 C20 1.393(6)
C25 H25 0.9500
C27 C26 1.399(6)
C27 C28 1.434(6)
C27 H27 1.0000
C24 H24 0.9500
C19 C14 1.378(6)
C19 C18 1.390(7)
C19 H19 0.9500
C4 C3 1.397(6)
C4 C5 1.452(6)
C4 H4 1.0000
C47 C48 1.361(6)
C47 H47 0.9500
C2 C1 1.404(7)
C2 C3 1.441(6)
C2 H2 1.0000
C8 C13 1.389(6)
C8 C9 1.394(5)
C39 C44 1.383(6)
C33 C34 1.388(6)
C33 C38 1.392(5)
C6 H6A 0.9900
C6 H6B 0.9900
C34 C35 1.385(6)
C34 H34 0.9500
C14 C15 1.371(6)
C38 C37 1.385(6)
C38 H38 0.9500
C26 C30 1.424(6)
C26 H26 1.0000
C1 C5 1.413(6)
C1 H1 1.0000
C31 H31A 0.9900
C31 H31B 0.9900
C29 C28 1.406(6)
C29 C30 1.436(6)
C29 H29 1.0000
C13 C12 1.376(6)
C13 H13 0.9500
C12 C11 1.384(6)
C12 H12 0.9500
C17 C16 1.366(7)
C17 C18 1.370(8)
C17 H17 0.9500
C36 C37 1.380(6)
C36 C35 1.388(6)
C36 H36 0.9500
C41 C42 1.357(8)
C41 H41 0.9500
C37 H37 0.9500
C9 C10 1.394(6)
C9 H9 0.9500
C3 H3 1.0000
C28 H28 1.0000
C10 C11 1.373(7)
C10 H10 0.9500
C30 H30 1.0000
C48 C49 1.386(7)
C48 H48 0.9500
C11 H11 0.9500
C44 C43 1.388(7)
C44 H44 0.9500
C49 H49 0.9500
C22 H22 0.9500
C35 H35 0.9500
C16 C15 1.378(7)
C16 H16 0.9500
C5 H5 1.0000
C43 C42 1.356(8)
C43 H43 0.9500
C42 H42 0.9500
C18 H18 0.9500
C15 H15 0.9500

loop_
_geom_torsion_atom_site_label_1
_geom_torsion_atom_site_label_2
_geom_torsion_atom_site_label_3
_geom_torsion_atom_site_label_4
_geom_torsion
C6 C7 Rh1 P1 87.5(3)
C6 C7 Rh1 C2 -83.6(3)
C6 C7 Rh1 C5 -127.5(4)
C6 C7 Rh1 C3 -120.9(3)
C6 C7 Rh1 C1 -67.0(4)
C6 C7 Rh1 C4 -147.8(3)
C31 C32 Rh2 P2 87.1(3)
C31 C32 Rh2 C30 -129.0(4)
C31 C32 Rh2 C27 -83.6(3)
C31 C32 Rh2 C28 -120.7(3)
C31 C32 Rh2 C29 -148.3(3)
C31 C32 Rh2 C26 -66.7(4)
C6 Rh1 P1 C8 31.6(2)
C7 Rh1 P1 C8 -7.3(2)
C2 Rh1 P1 C8 146.5(4)
C5 Rh1 P1 C8 -174.14(19)
C3 Rh1 P1 C8 -118.3(3)
C1 Rh1 P1 C8 151.9(2)
C4 Rh1 P1 C8 -136.2(2)
C6 Rh1 P1 C14 -86.1(2)
C7 Rh1 P1 C14 -125.0(2)
C2 Rh1 P1 C14 28.9(4)
C5 Rh1 P1 C14 68.2(2)
C3 Rh1 P1 C14 124.1(3)
C1 Rh1 P1 C14 34.3(2)
C4 Rh1 P1 C14 106.1(2)
C6 Rh1 P1 C20 153.3(2)
C7 Rh1 P1 C20 114.3(2)
C2 Rh1 P1 C20 -91.8(4)
C5 Rh1 P1 C20 -52.5(2)
C3 Rh1 P1 C20 3.4(3)
C1 Rh1 P1 C20 -86.4(2)
C4 Rh1 P1 C20 -14.6(2)
C31 Rh2 P2 C39 -84.8(2)
C32 Rh2 P2 C39 -123.7(2)
C30 Rh2 P2 C39 69.23(19)
C27 Rh2 P2 C39 30.6(4)
C28 Rh2 P2 C39 122.9(3)
C29 Rh2 P2 C39 106.3(2)
C26 Rh2 P2 C39 35.5(2)
C31 Rh2 P2 C33 32.70(19)
C32 Rh2 P2 C33 -6.2(2)
C30 Rh2 P2 C33 -173.30(19)
C27 Rh2 P2 C33 148.1(3)
C28 Rh2 P2 C33 -119.6(3)
C29 Rh2 P2 C33 -136.2(2)
C26 Rh2 P2 C33 153.0(2)
C31 Rh2 P2 C45 154.6(2)
C32 Rh2 P2 C45 115.7(2)
C30 Rh2 P2 C45 -51.4(2)
C27 Rh2 P2 C45 -90.0(4)
C28 Rh2 P2 C45 2.3(3)
C29 Rh2 P2 C45 -14.3(2)
C26 Rh2 P2 C45 -85.1(2)
C47 C46 C45 C50 -0.7(7)
C47 C46 C45 P2 177.5(3)
C49 C50 C45 C46 0.1(7)
C49 C50 C45 P2 -178.0(4)
C39 P2 C45 C46 -101.2(4)
C33 P2 C45 C46 154.0(4)
Rh2 P2 C45 C46 25.1(4)
C39 P2 C45 C50 76.8(4)
C33 P2 C45 C50 -27.9(4)
Rh2 P2 C45 C50 -156.8(3)
C31 Rh2 C27 C26 121.5(3)
C32 Rh2 C27 C26 160.5(3)
P2 Rh2 C27 C26 7.0(5)
C30 Rh2 C27 C26 -37.0(3)
C28 Rh2 C27 C26 -116.3(4)
C29 Rh2 C27 C26 -79.6(3)
C31 Rh2 C27 C28 -122.2(3)
C32 Rh2 C27 C28 -83.2(3)
P2 Rh2 C27 C28 123.3(4)
C30 Rh2 C27 C28 79.3(3)
C29 Rh2 C27 C28 36.7(3)
C26 Rh2 C27 C28 116.3(4)
C20 C25 C24 C23 1.1(7)
C22 C23 C24 C25 -1.9(8)
C6 Rh1 C4 C3 9.1(5)
C7 Rh1 C4 C3 50.5(3)
P1 Rh1 C4 C3 164.5(3)
C2 Rh1 C4 C3 -38.0(3)
C5 Rh1 C4 C3 -116.8(4)
C1 Rh1 C4 C3 -79.5(3)
C6 Rh1 C4 C5 125.9(4)
C7 Rh1 C4 C5 167.3(3)
P1 Rh1 C4 C5 -78.7(3)
C2 Rh1 C4 C5 78.8(3)
C3 Rh1 C4 C5 116.8(4)
C1 Rh1 C4 C5 37.3(2)
C22 C21 C20 C25 -0.1(7)
C22 C21 C20 P1 -177.9(4)
C24 C25 C20 C21 -0.1(7)
C24 C25 C20 P1 177.7(3)
C8 P1 C20 C21 -27.8(4)
C14 P1 C20 C21 76.7(4)
Rh1 P1 C20 C21 -155.7(3)
C8 P1 C20 C25 154.4(3)
C14 P1 C20 C25 -101.1(4)
Rh1 P1 C20 C25 26.5(4)
C45 C46 C47 C48 0.8(7)
C6 Rh1 C2 C1 121.8(3)
C7 Rh1 C2 C1 160.7(3)
P1 Rh1 C2 C1 7.6(5)
C5 Rh1 C2 C1 -37.1(3)
C3 Rh1 C2 C1 -116.4(4)
C4 Rh1 C2 C1 -80.1(3)
C6 Rh1 C2 C3 -121.8(3)
C7 Rh1 C2 C3 -82.9(3)
P1 Rh1 C2 C3 124.0(4)
C5 Rh1 C2 C3 79.3(3)
C1 Rh1 C2 C3 116.4(4)
C4 Rh1 C2 C3 36.3(3)
C14 P1 C8 C13 -154.9(3)
C20 P1 C8 C13 -50.5(4)
Rh1 P1 C8 C13 79.8(3)
C14 P1 C8 C9 31.7(4)
C20 P1 C8 C9 136.2(3)
Rh1 P1 C8 C9 -93.5(3)
C41 C40 C39 C44 -2.6(7)
C41 C40 C39 P2 177.0(4)
C33 P2 C39 C44 86.7(4)
C45 P2 C39 C44 -17.8(5)
Rh2 P2 C39 C44 -147.8(4)
C33 P2 C39 C40 -92.9(4)
C45 P2 C39 C40 162.6(4)
Rh2 P2 C39 C40 32.6(4)
C39 P2 C33 C34 -157.0(3)
C45 P2 C33 C34 -52.1(4)
Rh2 P2 C33 C34 79.0(3)
C39 P2 C33 C38 28.5(4)
C45 P2 C33 C38 133.4(3)
Rh2 P2 C33 C38 -95.5(3)
P1 Rh1 C6 C7 -94.7(3)
C2 Rh1 C6 C7 103.5(3)
C5 Rh1 C6 C7 142.3(3)
C3 Rh1 C6 C7 69.1(3)
C1 Rh1 C6 C7 136.8(3)
C4 Rh1 C6 C7 63.3(4)
C38 C33 C34 C35 -1.4(6)
P2 C33 C34 C35 -176.2(3)
C18 C19 C14 C15 -1.3(9)
C18 C19 C14 P1 175.5(5)
C8 P1 C14 C15 74.7(5)
C20 P1 C14 C15 -30.4(5)
Rh1 P1 C14 C15 -160.3(4)
C8 P1 C14 C19 -101.9(4)
C20 P1 C14 C19 153.0(4)
Rh1 P1 C14 C19 23.2(4)
C34 C33 C38 C37 -0.3(6)
P2 C33 C38 C37 174.2(3)
C28 C27 C26 C30 -3.6(5)
Rh2 C27 C26 C30 60.4(3)
C28 C27 C26 Rh2 -64.0(3)
C31 Rh2 C26 C27 -67.8(3)
C32 Rh2 C26 C27 -28.7(4)
P2 Rh2 C26 C27 -177.0(2)
C30 Rh2 C26 C27 118.1(4)
C28 Rh2 C26 C27 38.3(3)
C29 Rh2 C26 C27 79.8(3)
C31 Rh2 C26 C30 174.1(2)
C32 Rh2 C26 C30 -146.8(3)
P2 Rh2 C26 C30 64.9(3)
C27 Rh2 C26 C30 -118.1(4)
C28 Rh2 C26 C30 -79.9(3)
C29 Rh2 C26 C30 -38.4(2)
C3 C2 C1 C5 -4.2(5)
Rh1 C2 C1 C5 60.5(3)
C3 C2 C1 Rh1 -64.7(3)
C6 Rh1 C1 C2 -67.2(3)
C7 Rh1 C1 C2 -28.1(4)
P1 Rh1 C1 C2 -176.9(2)
C5 Rh1 C1 C2 117.5(4)
C3 Rh1 C1 C2 38.3(3)
C4 Rh1 C1 C2 79.2(3)
C6 Rh1 C1 C5 175.3(2)
C7 Rh1 C1 C5 -145.5(3)
P1 Rh1 C1 C5 65.6(3)
C2 Rh1 C1 C5 -117.5(4)
C3 Rh1 C1 C5 -79.2(3)
C4 Rh1 C1 C5 -38.3(2)
P2 Rh2 C31 C32 -95.2(3)
C30 Rh2 C31 C32 144.5(3)
C27 Rh2 C31 C32 104.1(3)
C28 Rh2 C31 C32 69.9(3)
C29 Rh2 C31 C32 64.1(5)
C26 Rh2 C31 C32 137.3(3)
C31 Rh2 C29 C28 8.9(5)
C32 Rh2 C29 C28 51.3(3)
P2 Rh2 C29 C28 165.9(3)
C30 Rh2 C29 C28 -117.0(4)
C27 Rh2 C29 C28 -37.8(3)
C26 Rh2 C29 C28 -79.0(3)
C31 Rh2 C29 C30 125.9(4)
C32 Rh2 C29 C30 168.3(3)
P2 Rh2 C29 C30 -77.1(3)
C27 Rh2 C29 C30 79.3(3)
C28 Rh2 C29 C30 117.0(4)
C26 Rh2 C29 C30 38.0(2)
C9 C8 C13 C12 -0.1(6)
P1 C8 C13 C12 -173.6(3)
C8 C13 C12 C11 1.5(7)
C39 C40 C41 C42 2.1(8)
C35 C36 C37 C38 -0.3(7)
C33 C38 C37 C36 1.2(7)
C13 C8 C9 C10 -0.9(6)
P1 C8 C9 C10 172.5(3)
C5 C4 C3 C2 1.2(5)
Rh1 C4 C3 C2 61.5(3)
C5 C4 C3 Rh1 -60.4(3)
C1 C2 C3 C4 1.9(5)
Rh1 C2 C3 C4 -63.6(3)
C1 C2 C3 Rh1 65.4(3)
C6 Rh1 C3 C4 -175.0(3)
C7 Rh1 C3 C4 -138.7(3)
P1 Rh1 C3 C4 -28.4(5)
C2 Rh1 C3 C4 117.4(5)
C5 Rh1 C3 C4 38.3(3)
C1 Rh1 C3 C4 80.2(3)
C6 Rh1 C3 C2 67.6(3)
C7 Rh1 C3 C2 103.9(3)
P1 Rh1 C3 C2 -145.7(3)
C5 Rh1 C3 C2 -79.1(3)
C1 Rh1 C3 C2 -37.2(3)
C4 Rh1 C3 C2 -117.4(5)
C30 C29 C28 C27 1.1(5)
Rh2 C29 C28 C27 62.2(3)
C30 C29 C28 Rh2 -61.1(3)
C26 C27 C28 C29 1.6(5)
Rh2 C27 C28 C29 -63.3(3)
C26 C27 C28 Rh2 64.9(3)
C31 Rh2 C28 C29 -175.2(3)
C32 Rh2 C28 C29 -138.7(3)
P2 Rh2 C28 C29 -25.9(5)
C30 Rh2 C28 C29 37.8(3)
C27 Rh2 C28 C29 117.2(4)
C26 Rh2 C28 C29 80.1(3)
C31 Rh2 C28 C27 67.6(3)
C32 Rh2 C28 C27 104.1(3)
P2 Rh2 C28 C27 -143.1(3)
C30 Rh2 C28 C27 -79.3(3)
C29 Rh2 C28 C27 -117.2(4)
C26 Rh2 C28 C27 -37.1(3)
C8 C9 C10 C11 0.4(7)
C27 C26 C30 C29 4.3(5)
Rh2 C26 C30 C29 65.1(3)
C27 C26 C30 Rh2 -60.8(3)
C28 C29 C30 C26 -3.3(5)
Rh2 C29 C30 C26 -65.4(3)
C28 C29 C30 Rh2 62.1(3)
C31 Rh2 C30 C26 -11.0(5)
C32 Rh2 C30 C26 88.2(5)
P2 Rh2 C30 C26 -128.8(2)
C27 Rh2 C30 C26 36.3(2)
C28 Rh2 C30 C26 78.9(3)
C29 Rh2 C30 C26 115.7(4)
C31 Rh2 C30 C29 -126.7(4)
C32 Rh2 C30 C29 -27.4(6)
P2 Rh2 C30 C29 115.5(2)
C27 Rh2 C30 C29 -79.4(3)
C28 Rh2 C30 C29 -36.8(2)
C26 Rh2 C30 C29 -115.7(4)
C46 C47 C48 C49 -0.3(8)
C9 C10 C11 C12 1.1(7)
C13 C12 C11 C10 -2.0(7)
C40 C39 C44 C43 1.3(7)
P2 C39 C44 C43 -178.3(4)
C45 C50 C49 C48 0.4(8)
C47 C48 C49 C50 -0.3(8)
C24 C23 C22 C21 1.8(8)
C20 C21 C22 C23 -0.7(8)
C33 C34 C35 C36 2.3(7)
C37 C36 C35 C34 -1.4(7)
C18 C17 C16 C15 0.8(10)
C2 C1 C5 C4 4.9(5)
Rh1 C1 C5 C4 65.5(3)
C2 C1 C5 Rh1 -60.6(3)
C3 C4 C5 C1 -3.8(5)
Rh1 C4 C5 C1 -65.6(3)
C3 C4 C5 Rh1 61.8(3)
C6 Rh1 C5 C1 -8.6(4)
C7 Rh1 C5 C1 87.4(5)
P1 Rh1 C5 C1 -128.7(2)
C2 Rh1 C5 C1 36.9(2)
C3 Rh1 C5 C1 79.8(3)
C4 Rh1 C5 C1 116.4(4)
C6 Rh1 C5 C4 -125.0(4)
C7 Rh1 C5 C4 -29.0(6)
P1 Rh1 C5 C4 114.9(2)
C2 Rh1 C5 C4 -79.5(3)
C3 Rh1 C5 C4 -36.5(2)
C1 Rh1 C5 C4 -116.4(4)
C39 C44 C43 C42 0.5(9)
C44 C43 C42 C41 -1.1(9)
C40 C41 C42 C43 -0.2(9)
C16 C17 C18 C19 -1.0(10)
C14 C19 C18 C17 1.3(10)
C19 C14 C15 C16 1.2(9)
P1 C14 C15 C16 -175.4(5)
C17 C16 C15 C14 -0.9(10)
